data_4023270
loop_
_publ_author_name
'Ahmad Basheer'
'Zvi Rappoport'

_publ_section_title
;
 A Rich Array of Reactions of Cyanomonothiocarbonylmalonamides
 RNHCSCH(CN)CONHR' and Their Thioenols RNHC(SH)=C(CN)CONHR'
;
_journal_name_full 'Journal of Organic Chemistry'
_journal_page_first 1386
_journal_page_last 1396
_journal_paper_doi 10.1021/jo7022262
_journal_volume 73
_journal_year 2008
_chemical_formula_moiety 'C12 H16 N6 O2 S2'
_chemical_formula_sum 'C12 H16 N6 O2 S2'
_chemical_formula_weight 340.42
_chemical_name_systematic
; 
 ? 
;
_space_group_IT_number 2
_symmetry_cell_setting triclinic
_symmetry_space_group_name_Hall '-P 1'
_symmetry_space_group_name_H-M 'P -1'
_atom_sites_solution_hydrogens geom
_atom_sites_solution_primary direct
_atom_sites_solution_secondary difmap
_audit_creation_method SHELXL-97
_cell_angle_alpha 77.0450(10)
_cell_angle_beta 87.3220(10)
_cell_angle_gamma 64.7340(10)
_cell_formula_units_Z 2
_cell_length_a 8.9295(7)
_cell_length_b 9.8336(7)
_cell_length_c 10.2935(8)
_cell_measurement_reflns_used 3363
_cell_measurement_temperature 295(1)
_cell_measurement_theta_max 27.00
_cell_measurement_theta_min 2.35
_cell_volume 795.36(10)
_computing_cell_refinement 'Bruker SMART'
_computing_data_collection 'Bruker SMART'
_computing_data_reduction 'Bruker SAINT'
_computing_molecular_graphics 'Bruker SHELXTL'
_computing_publication_material 'Bruker SHELXTL'
_computing_structure_refinement 'SHELXL-97 (Sheldrick, 1997)'
_computing_structure_solution 'SHELXS-97 (Sheldrick, 1990)'
_diffrn_ambient_temperature 295(1)
_diffrn_measured_fraction_theta_full 0.991
_diffrn_measured_fraction_theta_max 0.991
_diffrn_measurement_device_type 'CCD area detector'
_diffrn_measurement_method 'phi and omega scans'
_diffrn_radiation_monochromator graphite
_diffrn_radiation_source 'fine-focus sealed tube'
_diffrn_radiation_type MoK\a
_diffrn_radiation_wavelength 0.71073
_diffrn_reflns_av_R_equivalents 0.0197
_diffrn_reflns_av_sigmaI/netI 0.0254
_diffrn_reflns_limit_h_max 11
_diffrn_reflns_limit_h_min -11
_diffrn_reflns_limit_k_max 12
_diffrn_reflns_limit_k_min -12
_diffrn_reflns_limit_l_max 13
_diffrn_reflns_limit_l_min -13
_diffrn_reflns_number 8926
_diffrn_reflns_theta_full 26.99
_diffrn_reflns_theta_max 26.99
_diffrn_reflns_theta_min 2.03
_exptl_absorpt_coefficient_mu 0.351
_exptl_absorpt_correction_T_max 0.9658
_exptl_absorpt_correction_T_min 0.8931
_exptl_absorpt_correction_type none
_exptl_crystal_colour yellow
_exptl_crystal_density_diffrn 1.421
_exptl_crystal_density_method 'not measured'
_exptl_crystal_description plate
_exptl_crystal_F_000 356
_exptl_crystal_size_max 0.33
_exptl_crystal_size_mid 0.17
_exptl_crystal_size_min 0.10
_refine_diff_density_max 0.399
_refine_diff_density_min -0.189
_refine_diff_density_rms 0.062
_refine_ls_extinction_method none
_refine_ls_goodness_of_fit_ref 1.076
_refine_ls_hydrogen_treatment mixed
_refine_ls_matrix_type full
_refine_ls_number_parameters 219
_refine_ls_number_reflns 3437
_refine_ls_number_restraints 0
_refine_ls_restrained_S_all 1.076
_refine_ls_R_factor_all 0.0569
_refine_ls_R_factor_gt 0.0498
_refine_ls_shift/su_max 0.031
_refine_ls_shift/su_mean 0.001
_refine_ls_structure_factor_coef Fsqd
_refine_ls_weighting_details 'calc w=1/[\s^2^(Fo^2^)+(0.0787P)^2^+0.2614P] where P=(Fo^2^+2Fc^2^)/3'
_refine_ls_weighting_scheme calc
_refine_ls_wR_factor_gt 0.1329
_refine_ls_wR_factor_ref 0.1376
_reflns_number_gt 3006
_reflns_number_total 3437
_reflns_threshold_expression >2sigma(I)
_cod_data_source_file jo7022262-File013.cif
_cod_data_source_block bashir4m
_cod_depositor_comments
;
The following automatic conversions were performed:
'_symmetry_cell_setting' value 'Triclinic' changed to 'triclinic'
according to '/home/saulius/struct/CIF-dictionaries/cif_core.dic'
dictionary named 'cif_core.dic' version 2.4.1 from 2010-06-29.

Automatic conversion script
Id: cif_fix_enum 1527 2010-12-29 10:47:43Z saulius 

2020-10-02
Z value and formula fixed to values more according to usual
chemical conventions.                 miguel
;
_cod_original_formula_sum 'C6 H8 N3 O S'
_cod_original_formula_weight 170.21
_cod_original_formula_moiety 'C6 H8 N3 O S'
_cod_original_formula_units_Z 4
_cod_database_code 4023270

loop_
_symmetry_equiv_pos_as_xyz
'x, y, z'
'-x, -y, -z'

loop_
_atom_site_label
_atom_site_type_symbol
_atom_site_fract_x
_atom_site_fract_y
_atom_site_fract_z
_atom_site_U_iso_or_equiv
_atom_site_adp_type
_atom_site_occupancy
_atom_site_symmetry_multiplicity
_atom_site_calc_flag
_atom_site_refinement_flags
_atom_site_disorder_assembly
_atom_site_disorder_group
C1 C 0.8599(2) 0.8466(2) 0.75191(19) 0.0305(4) Uani 1 1 d . . .
C2 C 0.8067(2) 0.7458(2) 0.68831(18) 0.0282(4) Uani 1 1 d . . .
C3 C 0.9666(2) 0.6004(2) 0.68163(19) 0.0310(4) Uani 1 1 d . . .
C4 C 0.7096(2) 0.8145(2) 0.55440(18) 0.0287(4) Uani 1 1 d . . .
C5 C 0.9464(4) 1.0541(3) 0.7170(3) 0.0550(6) Uani 1 1 d . . .
H5A H 0.8615 1.1251 0.7607 0.082 Uiso 1 1 calc R . .
H5B H 0.9804 1.1107 0.6424 0.082 Uiso 1 1 calc R . .
H5C H 1.0398 0.9889 0.7787 0.082 Uiso 1 1 calc R . .
C6 C 1.1052(3) 0.3309(3) 0.8111(2) 0.0480(6) Uani 1 1 d . . .
H6A H 1.1243 0.2894 0.7327 0.072 Uiso 1 1 calc R . .
H6B H 1.0785 0.2647 0.8824 0.072 Uiso 1 1 calc R . .
H6C H 1.2033 0.3376 0.8370 0.072 Uiso 1 1 calc R . .
N1 N 0.8821(2) 0.9602(2) 0.67032(19) 0.0375(4) Uani 1 1 d . . .
H1N H 0.860(3) 0.976(3) 0.591(2) 0.038(6) Uiso 1 1 d . . .
N2 N 0.7246(2) 0.9158(2) 0.46287(17) 0.0367(4) Uani 1 1 d . . .
H2N H 0.664(3) 0.941(3) 0.388(3) 0.047(7) Uiso 1 1 d . . .
N3 N 0.9678(2) 0.48431(19) 0.78250(16) 0.0343(4) Uani 1 1 d . . .
O1 O 0.8890(2) 0.81014(17) 0.87352(14) 0.0416(4) Uani 1 1 d . . .
S1 S 1.10948(7) 0.59279(7) 0.57580(6) 0.04637(19) Uani 1 1 d . . .
C1' C 0.5715(2) 0.7952(2) 0.85042(18) 0.0302(4) Uani 1 1 d . . .
C2' C 0.7017(2) 0.6787(2) 0.77889(18) 0.0287(4) Uani 1 1 d . . .
C3' C 0.6003(2) 0.6528(2) 0.6774(2) 0.0325(4) Uani 1 1 d . . .
C4' C 0.8270(2) 0.5262(2) 0.85924(19) 0.0332(4) Uani 1 1 d . . .
C5' C 0.3941(4) 0.8347(3) 1.0372(3) 0.0585(7) Uani 1 1 d . . .
H5'1 H 0.4250 0.9044 1.0688 0.088 Uiso 1 1 calc R . .
H5'2 H 0.3693 0.7703 1.1115 0.088 Uiso 1 1 calc R . .
H5'3 H 0.2981 0.8926 0.9767 0.088 Uiso 1 1 calc R . .
C6' C 0.5128(3) 0.7527(3) 0.4379(2) 0.0402(5) Uani 1 1 d . . .
H6'1 H 0.5715 0.6644 0.4003 0.060 Uiso 1 1 calc R . .
H6'2 H 0.4994 0.8448 0.3732 0.060 Uiso 1 1 calc R . .
H6'3 H 0.4057 0.7579 0.4623 0.060 Uiso 1 1 calc R . .
N1' N 0.5306(2) 0.7386(2) 0.96830(18) 0.0405(4) Uani 1 1 d . . .
H1N' H 0.583(3) 0.644(3) 0.996(2) 0.040(7) Uiso 1 1 d . . .
N2' N 0.8033(3) 0.4541(2) 0.97009(19) 0.0466(5) Uani 1 1 d . . .
H2N' H 0.888(3) 0.373(3) 1.001(3) 0.048(7) Uiso 1 1 d . . .
N3' N 0.60657(19) 0.73912(18) 0.55613(15) 0.0307(4) Uani 1 1 d . . .
O1' O 0.50704(18) 0.93164(16) 0.79024(14) 0.0392(4) Uani 1 1 d . . .
S1' S 0.49666(9) 0.54925(8) 0.71322(7) 0.0580(2) Uani 1 1 d . . .

loop_
_atom_site_aniso_label
_atom_site_aniso_U_11
_atom_site_aniso_U_22
_atom_site_aniso_U_33
_atom_site_aniso_U_23
_atom_site_aniso_U_13
_atom_site_aniso_U_12
C1 0.0251(9) 0.0301(9) 0.0327(10) -0.0051(8) -0.0025(7) -0.0090(7)
C2 0.0269(9) 0.0265(9) 0.0266(9) -0.0028(7) -0.0033(7) -0.0083(7)
C3 0.0272(9) 0.0299(9) 0.0329(10) -0.0063(8) -0.0066(7) -0.0089(8)
C4 0.0231(8) 0.0283(9) 0.0280(9) -0.0080(7) -0.0015(7) -0.0035(7)
C5 0.0697(17) 0.0594(15) 0.0563(15) -0.0135(12) 0.0086(13) -0.0470(14)
C6 0.0459(13) 0.0317(11) 0.0457(13) -0.0042(9) -0.0060(10) 0.0014(9)
N1 0.0427(10) 0.0388(10) 0.0342(10) -0.0038(8) -0.0007(8) -0.0222(8)
N2 0.0360(9) 0.0383(9) 0.0273(8) 0.0004(7) -0.0018(7) -0.0114(7)
N3 0.0334(9) 0.0264(8) 0.0340(9) -0.0033(7) -0.0052(7) -0.0054(7)
O1 0.0525(9) 0.0424(8) 0.0326(8) -0.0037(6) -0.0079(7) -0.0240(7)
S1 0.0312(3) 0.0432(3) 0.0536(4) -0.0073(3) 0.0086(2) -0.0079(2)
C1' 0.0308(9) 0.0325(10) 0.0278(9) -0.0066(8) -0.0021(7) -0.0136(8)
C2' 0.0296(9) 0.0276(9) 0.0266(9) -0.0030(7) -0.0024(7) -0.0113(8)
C3' 0.0319(10) 0.0304(9) 0.0344(10) -0.0096(8) -0.0011(8) -0.0111(8)
C4' 0.0354(10) 0.0279(9) 0.0320(10) -0.0025(8) -0.0040(8) -0.0110(8)
C5' 0.0626(16) 0.0580(16) 0.0485(14) -0.0149(12) 0.0222(12) -0.0205(13)
C6' 0.0376(11) 0.0397(11) 0.0373(11) -0.0122(9) -0.0123(9) -0.0078(9)
N1' 0.0465(11) 0.0366(10) 0.0335(9) -0.0049(8) 0.0073(8) -0.0150(9)
N2' 0.0485(11) 0.0372(10) 0.0387(10) 0.0056(8) -0.0027(9) -0.0104(9)
N3' 0.0291(8) 0.0306(8) 0.0292(8) -0.0073(6) -0.0041(6) -0.0089(7)
O1' 0.0417(8) 0.0312(7) 0.0346(8) -0.0042(6) 0.0021(6) -0.0077(6)
S1' 0.0706(5) 0.0674(4) 0.0567(4) -0.0084(3) -0.0039(3) -0.0510(4)

loop_
_atom_type_symbol
_atom_type_description
_atom_type_scat_dispersion_real
_atom_type_scat_dispersion_imag
_atom_type_scat_source
C C 0.0033 0.0016 'International Tables Vol C Tables 4.2.6.8 and 6.1.1.4'
H H 0.0000 0.0000 'International Tables Vol C Tables 4.2.6.8 and 6.1.1.4'
N N 0.0061 0.0033 'International Tables Vol C Tables 4.2.6.8 and 6.1.1.4'
O O 0.0106 0.0060 'International Tables Vol C Tables 4.2.6.8 and 6.1.1.4'
S S 0.1246 0.1234 'International Tables Vol C Tables 4.2.6.8 and 6.1.1.4'

loop_
_geom_angle_atom_site_label_1
_geom_angle_atom_site_label_2
_geom_angle_atom_site_label_3
_geom_angle
_geom_angle_site_symmetry_1
_geom_angle_site_symmetry_3
_geom_angle_publ_flag
O1 C1 N1 124.62(19) . . ?
O1 C1 C2 118.02(17) . . ?
N1 C1 C2 117.19(17) . . ?
C4 C2 C1 119.29(16) . . ?
C4 C2 C2' 104.31(15) . . ?
C1 C2 C2' 112.90(15) . . ?
C4 C2 C3 110.65(15) . . ?
C1 C2 C3 106.01(14) . . ?
C2' C2 C3 102.49(14) . . ?
N3 C3 C2 107.48(16) . . ?
N3 C3 S1 127.10(15) . . ?
C2 C3 S1 125.38(14) . . ?
N2 C4 N3' 129.02(17) . . ?
N2 C4 C2 125.37(18) . . ?
N3' C4 C2 105.60(15) . . ?
N1 C5 H5A 109.5 . . ?
N1 C5 H5B 109.5 . . ?
H5A C5 H5B 109.5 . . ?
N1 C5 H5C 109.5 . . ?
H5A C5 H5C 109.5 . . ?
H5B C5 H5C 109.5 . . ?
N3 C6 H6A 109.5 . . ?
N3 C6 H6B 109.5 . . ?
H6A C6 H6B 109.5 . . ?
N3 C6 H6C 109.5 . . ?
H6A C6 H6C 109.5 . . ?
H6B C6 H6C 109.5 . . ?
C1 N1 C5 122.4(2) . . ?
C1 N1 H1N 118.0(17) . . ?
C5 N1 H1N 119.6(17) . . ?
C4 N2 H1N 93.9(6) . . ?
C4 N2 H2N 115.2(16) . . ?
H1N N2 H2N 149.1(18) . . ?
C3 N3 C4' 114.22(16) . . ?
C3 N3 C6 122.77(18) . . ?
C4' N3 C6 123.00(17) . . ?
O1' C1' N1' 125.34(19) . . ?
O1' C1' C2' 117.66(16) . . ?
N1' C1' C2' 116.85(17) . . ?
C4' C2' C2 104.30(15) . . ?
C4' C2' C1' 119.95(16) . . ?
C2 C2' C1' 113.35(15) . . ?
C4' C2' C3' 110.69(15) . . ?
C2 C2' C3' 102.38(14) . . ?
C1' C2' C3' 104.88(14) . . ?
N3' C3' C2' 107.40(16) . . ?
N3' C3' S1' 127.05(15) . . ?
C2' C3' S1' 125.46(15) . . ?
N2' C4' N3 129.20(19) . . ?
N2' C4' C2' 125.35(19) . . ?
N3 C4' C2' 105.43(15) . . ?
N1' C5' H5'1 109.5 . . ?
N1' C5' H5'2 109.5 . . ?
H5'1 C5' H5'2 109.5 . . ?
N1' C5' H5'3 109.5 . . ?
H5'1 C5' H5'3 109.5 . . ?
H5'2 C5' H5'3 109.5 . . ?
N3' C6' H6'1 109.5 . . ?
N3' C6' H6'2 109.5 . . ?
H6'1 C6' H6'2 109.5 . . ?
N3' C6' H6'3 109.5 . . ?
H6'1 C6' H6'3 109.5 . . ?
H6'2 C6' H6'3 109.5 . . ?
C1' N1' C5' 121.7(2) . . ?
C1' N1' H1N' 115.0(17) . . ?
C5' N1' H1N' 123.2(17) . . ?
C4' N2' H1N' 93.3(7) . . ?
C4' N2' H2N' 111.9(18) . . ?
H1N' N2' H2N' 151(2) . . ?
C3' N3' C4 114.49(15) . . ?
C3' N3' C6' 122.47(17) . . ?
C4 N3' C6' 123.04(17) . . ?

loop_
_geom_bond_atom_site_label_1
_geom_bond_atom_site_label_2
_geom_bond_distance
_geom_bond_site_symmetry_2
_geom_bond_publ_flag
C1 O1 1.230(2) . ?
C1 N1 1.322(3) . ?
C1 C2 1.535(3) . ?
C2 C4 1.517(2) . ?
C2 C2' 1.535(3) . ?
C2 C3 1.543(3) . ?
C3 N3 1.357(3) . ?
C3 S1 1.626(2) . ?
C4 N2 1.257(3) . ?
C4 N3' 1.404(2) . ?
C5 N1 1.445(3) . ?
C5 H5A 0.9600 . ?
C5 H5B 0.9600 . ?
C5 H5C 0.9600 . ?
C6 N3 1.457(3) . ?
C6 H6A 0.9600 . ?
C6 H6B 0.9600 . ?
C6 H6C 0.9600 . ?
N1 H1N 0.82(2) . ?
N2 H1N 2.16(3) . ?
N2 H2N 0.89(3) . ?
N3 C4' 1.409(3) . ?
C1' O1' 1.231(2) . ?
C1' N1' 1.321(3) . ?
C1' C2' 1.539(3) . ?
C2' C4' 1.511(3) . ?
C2' C3' 1.543(3) . ?
C3' N3' 1.357(3) . ?
C3' S1' 1.623(2) . ?
C4' N2' 1.262(3) . ?
C5' N1' 1.455(3) . ?
C5' H5'1 0.9600 . ?
C5' H5'2 0.9600 . ?
C5' H5'3 0.9600 . ?
C6' N3' 1.458(2) . ?
C6' H6'1 0.9600 . ?
C6' H6'2 0.9600 . ?
C6' H6'3 0.9600 . ?
N1' H1N' 0.83(3) . ?
N2' H1N' 2.12(3) . ?
N2' H2N' 0.84(3) . ?

loop_
_geom_hbond_atom_site_label_D
_geom_hbond_atom_site_label_H
_geom_hbond_atom_site_label_A
_geom_hbond_distance_DH
_geom_hbond_distance_HA
_geom_hbond_distance_DA
_geom_hbond_angle_DHA
_geom_hbond_site_symmetry_A
N1 H1N N2 0.82(2) 2.16(3) 2.820(3) 138(2) .
N2 H2N O1' 0.89(3) 2.21(3) 3.069(2) 164(2) 2_676
N1' H1N' N2' 0.83(3) 2.12(3) 2.815(3) 142(2) .
N2' H2N' O1 0.84(3) 2.24(3) 3.055(3) 164(3) 2_767
